data_7131796
loop_
_publ_author_name
'Ruan, Peiran'
'Zhang, Cefei'
'Wu, Jin'
'Xiao, Fengnan'
'Zhang, Yongyan'
'Tan, Qingfa'
'Su, Zhishan'
'Feng, Xiaoming'
'Liu, Xiaohua'

_publ_section_title
;
 Asymmetric [3+2]-cyclization of &#x3b1;-imino amide surrogates to
 construct 3,4-diaminopyrrolidine-2,5-diones.
;
_journal_issue 53
_journal_name_full 'Chemical communications (Cambridge, England)'
_journal_page_first 8250
_journal_page_last 8253
_journal_paper_doi 10.1039/d3cc01203d
_journal_volume 59
_journal_year 2023
_chemical_absolute_configuration ad
_chemical_formula_moiety 'C30 H31 N3 O5'
_chemical_formula_sum 'C30 H31 N3 O5'
_chemical_formula_weight 513.58
_space_group_crystal_system orthorhombic
_space_group_IT_number 18
_space_group_name_Hall 'P 2 2ab'
_space_group_name_H-M_alt 'P 21 21 2'
_atom_sites_solution_hydrogens mixed
_atom_sites_solution_primary dual
_atom_sites_solution_secondary difmap
_audit_creation_method SHELXL-2019/1
_audit_update_record
;
2023-02-02 deposited with the CCDC.	2023-06-05 downloaded from the CCDC.
;
_cell_angle_alpha 90
_cell_angle_beta 90
_cell_angle_gamma 90
_cell_formula_units_Z 4
_cell_length_a 11.3754(3)
_cell_length_b 21.9762(6)
_cell_length_c 11.2116(3)
_cell_measurement_reflns_used 9912
_cell_measurement_temperature 173(2)
_cell_measurement_theta_max 68.29
_cell_measurement_theta_min 4.02
_cell_volume 2802.77(13)
_computing_cell_refinement 'Bruker SAINT'
_computing_data_collection 'Bruker APEX3'
_computing_data_reduction 'Bruker SAINT'
_computing_molecular_graphics 'Bruker SHELXTL'
_computing_publication_material 'Bruker SHELXTL'
_computing_structure_refinement 'SHELXL-2019/1 (Sheldrick, 2019)'
_computing_structure_solution 'SHELXT (Sheldrick 2008)'
_diffrn_ambient_temperature 173(2)
_diffrn_measured_fraction_theta_full 0.989
_diffrn_measured_fraction_theta_max 0.988
_diffrn_measurement_device_type 'Bruker D8 Venture Photon II'
_diffrn_measurement_method '\f and \w scans'
_diffrn_radiation_type CuK\a
_diffrn_radiation_wavelength 1.54178
_diffrn_reflns_av_R_equivalents 0.0556
_diffrn_reflns_av_unetI/netI 0.0554
_diffrn_reflns_Laue_measured_fraction_full 0.989
_diffrn_reflns_Laue_measured_fraction_max 0.988
_diffrn_reflns_limit_h_max 13
_diffrn_reflns_limit_h_min -13
_diffrn_reflns_limit_k_max 26
_diffrn_reflns_limit_k_min -25
_diffrn_reflns_limit_l_max 13
_diffrn_reflns_limit_l_min -13
_diffrn_reflns_number 17174
_diffrn_reflns_point_group_measured_fraction_full 0.987
_diffrn_reflns_point_group_measured_fraction_max 0.986
_diffrn_reflns_theta_full 67.679
_diffrn_reflns_theta_max 68.288
_diffrn_reflns_theta_min 4.023
_exptl_absorpt_coefficient_mu 0.679
_exptl_absorpt_correction_T_max 1.0000
_exptl_absorpt_correction_T_min 0.7063
_exptl_absorpt_correction_type numerical
_exptl_absorpt_process_details 'SADABS (Krause et al., 2015)'
_exptl_crystal_colour colourless
_exptl_crystal_density_diffrn 1.217
_exptl_crystal_description block
_exptl_crystal_F_000 1088
_exptl_crystal_recrystallization_method 'Re-crystallisation from solvent: DCM, PE'
_exptl_crystal_size_max 0.409
_exptl_crystal_size_mid 0.340
_exptl_crystal_size_min 0.182
_refine_diff_density_max 0.264
_refine_diff_density_min -0.278
_refine_diff_density_rms 0.056
_refine_ls_abs_structure_details
; 
 Flack x determined using 2082 quotients [(I+)-(I-)]/[(I+)+(I-)] 
 (Parsons, Flack and Wagner, Acta Cryst. B69 (2013) 249-259). 
;
_refine_ls_abs_structure_Flack 0.02(5)
_refine_ls_extinction_coef 0.0071(8)
_refine_ls_extinction_expression Fc^*^=kFc[1+0.001xFc^2^\l^3^/sin(2\q)]^-1/4^
_refine_ls_extinction_method 'SHELXL-2019/1 (Sheldrick 2019)'
_refine_ls_goodness_of_fit_ref 1.070
_refine_ls_hydrogen_treatment mixed
_refine_ls_matrix_type full
_refine_ls_number_parameters 355
_refine_ls_number_reflns 5087
_refine_ls_number_restraints 2
_refine_ls_restrained_S_all 1.070
_refine_ls_R_factor_all 0.0428
_refine_ls_R_factor_gt 0.0413
_refine_ls_shift/su_max 0.000
_refine_ls_shift/su_mean 0.000
_refine_ls_structure_factor_coef Fsqd
_refine_ls_weighting_details 'w=1/[\s^2^(Fo^2^)+(0.0609P)^2^+0.1987P] where P=(Fo^2^+2Fc^2^)/3'
_refine_ls_weighting_scheme calc
_refine_ls_wR_factor_gt 0.0966
_refine_ls_wR_factor_ref 0.0979
_reflns_Friedel_coverage 0.759
_reflns_Friedel_fraction_full 0.985
_reflns_Friedel_fraction_max 0.982
_reflns_number_gt 4949
_reflns_number_total 5087
_reflns_threshold_expression 'I > 2\s(I)'
_cod_data_source_file d3cc01203d2.cif
_cod_data_source_block rpr026
_cod_database_code 7131796
_shelx_shelxl_version_number 2019/1
_shelx_space_group_comment
; 
The symmetry employed for this shelxl refinement is uniquely defined 
by the following loop, which should always be used as a source of 
symmetry information in preference to the above space-group names. 
They are only intended as comments. 
;
_shelx_estimated_absorpt_t_min 0.769
_shelx_estimated_absorpt_t_max 0.886

loop_
_space_group_symop_operation_xyz
'x, y, z'
'-x, -y, z'
'-x+1/2, y+1/2, -z'
'x+1/2, -y+1/2, -z'

loop_
_atom_site_label
_atom_site_type_symbol
_atom_site_fract_x
_atom_site_fract_y
_atom_site_fract_z
_atom_site_U_iso_or_equiv
_atom_site_adp_type
_atom_site_occupancy
_atom_site_site_symmetry_order
_atom_site_calc_flag
_atom_site_refinement_flags_posn
_atom_site_refinement_flags_adp
_atom_site_refinement_flags_occupancy
_atom_site_disorder_assembly
_atom_site_disorder_group
O1 O 0.36203(12) 0.53093(5) 0.59457(12) 0.0257(3) Uani 1 1 d . . . . .
O2 O 0.31115(17) 0.73632(6) 0.58914(15) 0.0403(4) Uani 1 1 d . . . . .
O3 O 0.56939(14) 0.59091(7) 0.24724(13) 0.0337(3) Uani 1 1 d . . . . .
O4 O 0.68195(12) 0.51738(6) 0.33567(12) 0.0269(3) Uani 1 1 d . . . . .
O5 O 0.30724(15) 0.69449(7) 0.32242(14) 0.0375(4) Uani 1 1 d . . . . .
N1 N 0.31312(15) 0.63199(7) 0.60490(15) 0.0261(3) Uani 1 1 d . . . . .
N2 N 0.55948(14) 0.57067(7) 0.44700(14) 0.0223(3) Uani 1 1 d D . . . .
H2N H 0.576(3) 0.5409(11) 0.498(2) 0.036(7) Uiso 1 1 d D . . . .
N3 N 0.48779(17) 0.71381(7) 0.39685(15) 0.0295(4) Uani 1 1 d D . . . .
H3N H 0.555(2) 0.7342(12) 0.394(3) 0.037(7) Uiso 1 1 d D . . . .
C1 C 0.3555(2) 0.68768(8) 0.56534(17) 0.0286(4) Uani 1 1 d . . . . .
C2 C 0.47125(18) 0.67505(8) 0.49985(16) 0.0258(4) Uani 1 1 d . . . . .
C3 C 0.45579(16) 0.60681(7) 0.46459(16) 0.0218(4) Uani 1 1 d . . . . .
H3 H 0.410693 0.605952 0.388044 0.026 Uiso 1 1 calc R U . . .
C4 C 0.37486(15) 0.58280(8) 0.56081(16) 0.0215(4) Uani 1 1 d . . . . .
C5 C 0.60083(16) 0.56180(8) 0.33412(17) 0.0230(4) Uani 1 1 d . . . . .
C6 C 0.75305(17) 0.50304(9) 0.22947(18) 0.0290(4) Uani 1 1 d . . . . .
C7 C 0.8398(2) 0.45666(12) 0.2790(2) 0.0430(5) Uani 1 1 d . . . . .
H7A H 0.796851 0.420832 0.307467 0.064 Uiso 1 1 calc R U . . .
H7B H 0.883593 0.474816 0.345310 0.064 Uiso 1 1 calc R U . . .
H7C H 0.894748 0.444483 0.216037 0.064 Uiso 1 1 calc R U . . .
C8 C 0.8170(2) 0.55955(11) 0.1856(3) 0.0451(6) Uani 1 1 d . . . . .
H8A H 0.759721 0.588998 0.155165 0.068 Uiso 1 1 calc R U . . .
H8B H 0.871588 0.548287 0.121643 0.068 Uiso 1 1 calc R U . . .
H8C H 0.861038 0.577770 0.251720 0.068 Uiso 1 1 calc R U . . .
C9 C 0.6767(2) 0.47467(12) 0.1339(2) 0.0417(5) Uani 1 1 d . . . . .
H9A H 0.622308 0.505311 0.102557 0.063 Uiso 1 1 calc R U . . .
H9B H 0.631890 0.440844 0.168226 0.063 Uiso 1 1 calc R U . . .
H9C H 0.726538 0.459470 0.069132 0.063 Uiso 1 1 calc R U . . .
C11 C 0.21984(19) 0.62559(9) 0.69272(19) 0.0318(4) Uani 1 1 d . . . . .
H11A H 0.216784 0.662875 0.742184 0.038 Uiso 1 1 calc R U . . .
H11B H 0.238669 0.591009 0.745994 0.038 Uiso 1 1 calc R U . . .
C12 C 0.10090(19) 0.61513(10) 0.6376(2) 0.0355(5) Uani 1 1 d . . . . .
C13 C 0.0721(2) 0.63966(10) 0.5270(2) 0.0401(5) Uani 1 1 d . . . . .
H13 H 0.128573 0.662646 0.483870 0.048 Uiso 1 1 calc R U . . .
C14 C -0.0395(3) 0.63054(13) 0.4797(3) 0.0536(7) Uani 1 1 d . . . . .
H14 H -0.059819 0.648064 0.405037 0.064 Uiso 1 1 calc R U . . .
C15 C -0.1203(3) 0.59617(18) 0.5409(4) 0.0695(9) Uani 1 1 d . . . . .
H15 H -0.195669 0.588792 0.507270 0.083 Uiso 1 1 calc R U . . .
C16 C -0.0921(3) 0.5722(2) 0.6519(5) 0.0868(14) Uani 1 1 d . . . . .
H16 H -0.148935 0.549341 0.694868 0.104 Uiso 1 1 calc R U . . .
C17 C 0.0181(3) 0.58140(18) 0.7000(4) 0.0660(9) Uani 1 1 d . . . . .
H17 H 0.037208 0.564674 0.775665 0.079 Uiso 1 1 calc R U . . .
C21 C 0.4039(2) 0.71875(8) 0.31171(18) 0.0302(4) Uani 1 1 d . . . . .
C22 C 0.4361(2) 0.75592(8) 0.20447(18) 0.0328(4) Uani 1 1 d . . . . .
C23 C 0.3457(3) 0.78632(12) 0.1456(2) 0.0492(6) Uani 1 1 d . . . . .
H23 H 0.267067 0.783211 0.173586 0.059 Uiso 1 1 calc R U . . .
C24 C 0.3713(4) 0.82123(14) 0.0455(3) 0.0647(9) Uani 1 1 d . . . . .
H24 H 0.310251 0.842480 0.005414 0.078 Uiso 1 1 calc R U . . .
C25 C 0.4852(4) 0.82502(13) 0.0046(2) 0.0601(8) Uani 1 1 d . . . . .
H25 H 0.502174 0.849266 -0.063369 0.072 Uiso 1 1 calc R U . . .
C26 C 0.5756(3) 0.79384(12) 0.0614(2) 0.0499(6) Uani 1 1 d . . . . .
H26 H 0.653675 0.796223 0.031770 0.060 Uiso 1 1 calc R U . . .
C27 C 0.5506(2) 0.75905(10) 0.1622(2) 0.0375(5) Uani 1 1 d . . . . .
H27 H 0.611648 0.737585 0.201838 0.045 Uiso 1 1 calc R U . . .
C31 C 0.5745(2) 0.68693(8) 0.58700(18) 0.0304(4) Uani 1 1 d . . . . .
H31A H 0.647408 0.670370 0.551372 0.037 Uiso 1 1 calc R U . . .
H31B H 0.584936 0.731433 0.595581 0.037 Uiso 1 1 calc R U . . .
C32 C 0.55892(19) 0.65948(9) 0.71002(18) 0.0288(4) Uani 1 1 d . . . . .
C33 C 0.4995(2) 0.69143(11) 0.7986(2) 0.0394(5) Uani 1 1 d . . . . .
H33 H 0.469920 0.730977 0.782286 0.047 Uiso 1 1 calc R U . . .
C34 C 0.4832(3) 0.66595(14) 0.9108(2) 0.0470(6) Uani 1 1 d . . . . .
H34 H 0.441130 0.687877 0.970043 0.056 Uiso 1 1 calc R U . . .
C35 C 0.5275(3) 0.60923(13) 0.9367(2) 0.0475(6) Uani 1 1 d . . . . .
H35 H 0.516805 0.592200 1.013875 0.057 Uiso 1 1 calc R U . . .
C36 C 0.5876(2) 0.57710(11) 0.8499(2) 0.0430(5) Uani 1 1 d . . . . .
H36 H 0.618225 0.537866 0.867284 0.052 Uiso 1 1 calc R U . . .
C37 C 0.6034(2) 0.60229(10) 0.73682(19) 0.0333(4) Uani 1 1 d . . . . .
H37 H 0.644907 0.580079 0.677589 0.040 Uiso 1 1 calc R U . . .

loop_
_atom_site_aniso_label
_atom_site_aniso_U_11
_atom_site_aniso_U_22
_atom_site_aniso_U_33
_atom_site_aniso_U_23
_atom_site_aniso_U_13
_atom_site_aniso_U_12
O1 0.0293(6) 0.0206(6) 0.0272(6) -0.0010(5) 0.0036(5) -0.0029(5)
O2 0.0597(10) 0.0220(6) 0.0392(8) -0.0046(6) 0.0039(8) 0.0093(7)
O3 0.0392(7) 0.0371(7) 0.0248(6) 0.0087(6) 0.0013(6) 0.0099(6)
O4 0.0265(6) 0.0298(6) 0.0242(6) 0.0060(5) 0.0042(5) 0.0042(5)
O5 0.0381(8) 0.0355(7) 0.0390(8) 0.0079(6) -0.0032(7) 0.0023(6)
N1 0.0294(8) 0.0221(7) 0.0269(8) -0.0026(6) 0.0009(7) 0.0022(6)
N2 0.0232(7) 0.0219(7) 0.0217(7) 0.0026(5) -0.0006(6) 0.0003(5)
N3 0.0443(10) 0.0203(7) 0.0238(8) 0.0040(6) -0.0029(7) -0.0067(7)
C1 0.0394(10) 0.0209(8) 0.0256(9) -0.0019(7) -0.0035(8) 0.0016(8)
C2 0.0367(10) 0.0169(8) 0.0236(9) 0.0008(6) -0.0017(8) -0.0024(7)
C3 0.0260(8) 0.0177(7) 0.0216(8) -0.0004(6) -0.0023(7) -0.0007(6)
C4 0.0221(8) 0.0210(8) 0.0213(8) -0.0036(6) -0.0032(7) -0.0007(6)
C5 0.0232(8) 0.0223(7) 0.0234(9) 0.0024(7) 0.0006(7) -0.0015(6)
C6 0.0237(9) 0.0336(9) 0.0295(9) 0.0031(8) 0.0089(8) 0.0007(7)
C7 0.0312(10) 0.0477(12) 0.0500(13) 0.0076(10) 0.0084(10) 0.0109(9)
C8 0.0417(12) 0.0442(12) 0.0493(13) 0.0083(10) 0.0178(11) -0.0075(10)
C9 0.0392(11) 0.0513(13) 0.0346(11) -0.0078(9) 0.0029(9) 0.0023(10)
C11 0.0327(10) 0.0323(9) 0.0305(10) -0.0025(8) 0.0051(8) 0.0049(7)
C12 0.0304(10) 0.0318(10) 0.0443(12) -0.0057(8) 0.0049(9) 0.0092(8)
C13 0.0409(12) 0.0331(10) 0.0463(12) -0.0097(9) -0.0061(11) 0.0084(9)
C14 0.0491(15) 0.0516(14) 0.0602(16) -0.0162(13) -0.0173(13) 0.0176(12)
C15 0.0298(12) 0.081(2) 0.098(3) -0.0084(19) -0.0118(15) 0.0044(12)
C16 0.0347(14) 0.110(3) 0.115(3) 0.033(3) 0.0024(19) -0.0089(17)
C17 0.0348(13) 0.085(2) 0.078(2) 0.0276(18) 0.0056(14) -0.0014(13)
C21 0.0437(11) 0.0196(8) 0.0274(9) 0.0020(7) -0.0011(8) 0.0041(7)
C22 0.0505(12) 0.0212(8) 0.0267(9) 0.0030(7) -0.0020(9) 0.0021(8)
C23 0.0611(16) 0.0444(12) 0.0421(13) 0.0146(11) 0.0042(12) 0.0199(12)
C24 0.091(2) 0.0547(15) 0.0483(15) 0.0274(13) 0.0035(16) 0.0237(16)
C25 0.098(2) 0.0443(13) 0.0379(13) 0.0173(11) 0.0047(15) -0.0001(14)
C26 0.0670(17) 0.0457(12) 0.0369(12) 0.0040(10) 0.0056(12) -0.0160(12)
C27 0.0495(12) 0.0334(10) 0.0296(10) 0.0017(8) -0.0041(9) -0.0069(9)
C31 0.0402(10) 0.0258(8) 0.0253(9) -0.0001(7) -0.0040(8) -0.0100(7)
C32 0.0340(10) 0.0292(9) 0.0232(9) -0.0021(7) -0.0049(8) -0.0117(8)
C33 0.0510(12) 0.0392(11) 0.0279(10) -0.0076(8) -0.0052(10) -0.0024(9)
C34 0.0506(13) 0.0646(15) 0.0259(11) -0.0087(10) 0.0013(10) -0.0066(11)
C35 0.0547(14) 0.0610(15) 0.0267(10) 0.0080(10) -0.0019(10) -0.0139(12)
C36 0.0530(13) 0.0428(12) 0.0331(11) 0.0100(9) -0.0082(10) -0.0055(10)
C37 0.0376(10) 0.0366(10) 0.0258(10) -0.0001(8) -0.0068(8) -0.0057(8)

loop_
_atom_type_symbol
_atom_type_description
_atom_type_scat_dispersion_real
_atom_type_scat_dispersion_imag
_atom_type_scat_source
C C 0.0181 0.0091 'International Tables Vol C Tables 4.2.6.8 and 6.1.1.4'
H H 0.0000 0.0000 'International Tables Vol C Tables 4.2.6.8 and 6.1.1.4'
N N 0.0311 0.0180 'International Tables Vol C Tables 4.2.6.8 and 6.1.1.4'
O O 0.0492 0.0322 'International Tables Vol C Tables 4.2.6.8 and 6.1.1.4'

loop_
_geom_angle_atom_site_label_1
_geom_angle_atom_site_label_2
_geom_angle_atom_site_label_3
_geom_angle
_geom_angle_site_symmetry_1
_geom_angle_site_symmetry_3
_geom_angle_publ_flag
C5 O4 C6 121.48(15) . . ?
C4 N1 C1 113.54(17) . . ?
C4 N1 C11 122.54(16) . . ?
C1 N1 C11 123.70(16) . . ?
C5 N2 C3 119.33(15) . . ?
C21 N3 C2 121.21(18) . . ?
O2 C1 N1 124.3(2) . . ?
O2 C1 C2 128.50(19) . . ?
N1 C1 C2 106.95(15) . . ?
N3 C2 C1 112.79(16) . . ?
N3 C2 C31 107.78(15) . . ?
C1 C2 C31 108.57(15) . . ?
N3 C2 C3 112.21(15) . . ?
C1 C2 C3 101.45(14) . . ?
C31 C2 C3 114.01(15) . . ?
N2 C3 C4 113.89(14) . . ?
N2 C3 C2 118.28(15) . . ?
C4 C3 C2 102.88(14) . . ?
O1 C4 N1 124.35(17) . . ?
O1 C4 C3 128.68(16) . . ?
N1 C4 C3 106.96(15) . . ?
O3 C5 O4 126.38(18) . . ?
O3 C5 N2 124.41(17) . . ?
O4 C5 N2 109.20(15) . . ?
O4 C6 C9 110.19(17) . . ?
O4 C6 C8 110.44(17) . . ?
C9 C6 C8 112.5(2) . . ?
O4 C6 C7 101.79(16) . . ?
C9 C6 C7 110.7(2) . . ?
C8 C6 C7 110.74(19) . . ?
N1 C11 C12 113.13(18) . . ?
C17 C12 C13 119.7(3) . . ?
C17 C12 C11 119.0(2) . . ?
C13 C12 C11 121.2(2) . . ?
C14 C13 C12 120.0(3) . . ?
C15 C14 C13 120.0(3) . . ?
C14 C15 C16 120.1(3) . . ?
C17 C16 C15 120.3(4) . . ?
C16 C17 C12 119.9(3) . . ?
O5 C21 N3 121.82(18) . . ?
O5 C21 C22 122.2(2) . . ?
N3 C21 C22 115.93(19) . . ?
C27 C22 C23 120.5(2) . . ?
C27 C22 C21 122.0(2) . . ?
C23 C22 C21 117.5(2) . . ?
C24 C23 C22 119.5(3) . . ?
C25 C24 C23 120.0(3) . . ?
C24 C25 C26 120.9(2) . . ?
C25 C26 C27 119.4(3) . . ?
C22 C27 C26 119.7(2) . . ?
C32 C31 C2 114.72(16) . . ?
C37 C32 C33 118.6(2) . . ?
C37 C32 C31 120.99(19) . . ?
C33 C32 C31 120.37(19) . . ?
C34 C33 C32 120.5(2) . . ?
C35 C34 C33 120.5(2) . . ?
C34 C35 C36 119.6(2) . . ?
C35 C36 C37 120.0(2) . . ?
C32 C37 C36 120.6(2) . . ?

loop_
_geom_bond_atom_site_label_1
_geom_bond_atom_site_label_2
_geom_bond_distance
_geom_bond_site_symmetry_2
_geom_bond_publ_flag
O1 C4 1.210(2) . ?
O2 C1 1.212(3) . ?
O3 C5 1.219(3) . ?
O4 C5 1.343(2) . ?
O4 C6 1.473(2) . ?
O5 C21 1.228(3) . ?
N1 C4 1.381(2) . ?
N1 C1 1.388(3) . ?
N1 C11 1.454(3) . ?
N2 C5 1.364(2) . ?
N2 C3 1.435(2) . ?
N3 C21 1.354(3) . ?
N3 C2 1.447(2) . ?
C1 C2 1.533(3) . ?
C2 C31 1.550(3) . ?
C2 C3 1.561(2) . ?
C3 C4 1.513(2) . ?
C6 C9 1.513(3) . ?
C6 C8 1.521(3) . ?
C6 C7 1.523(3) . ?
C11 C12 1.505(3) . ?
C12 C17 1.388(4) . ?
C12 C13 1.392(4) . ?
C13 C14 1.390(4) . ?
C14 C15 1.374(5) . ?
C15 C16 1.389(7) . ?
C16 C17 1.379(5) . ?
C21 C22 1.499(3) . ?
C22 C27 1.387(4) . ?
C22 C23 1.393(3) . ?
C23 C24 1.390(4) . ?
C24 C25 1.377(6) . ?
C25 C26 1.390(5) . ?
C26 C27 1.394(3) . ?
C31 C32 1.516(3) . ?
C32 C37 1.388(3) . ?
C32 C33 1.392(3) . ?
C33 C34 1.389(4) . ?
C34 C35 1.376(4) . ?
C35 C36 1.384(4) . ?
C36 C37 1.395(3) . ?

loop_
_geom_torsion_atom_site_label_1
_geom_torsion_atom_site_label_2
_geom_torsion_atom_site_label_3
_geom_torsion_atom_site_label_4
_geom_torsion
_geom_torsion_site_symmetry_1
_geom_torsion_site_symmetry_2
_geom_torsion_site_symmetry_3
_geom_torsion_site_symmetry_4
_geom_torsion_publ_flag
C4 N1 C1 O2 176.7(2) . . . . ?
C11 N1 C1 O2 -8.6(3) . . . . ?
C4 N1 C1 C2 -8.8(2) . . . . ?
C11 N1 C1 C2 165.85(18) . . . . ?
C21 N3 C2 C1 -52.2(2) . . . . ?
C21 N3 C2 C31 -172.09(18) . . . . ?
C21 N3 C2 C3 61.6(2) . . . . ?
O2 C1 C2 N3 -42.7(3) . . . . ?
N1 C1 C2 N3 143.20(16) . . . . ?
O2 C1 C2 C31 76.7(3) . . . . ?
N1 C1 C2 C31 -97.42(17) . . . . ?
O2 C1 C2 C3 -162.9(2) . . . . ?
N1 C1 C2 C3 22.97(18) . . . . ?
C5 N2 C3 C4 141.40(15) . . . . ?
C5 N2 C3 C2 -97.59(19) . . . . ?
N3 C2 C3 N2 85.1(2) . . . . ?
C1 C2 C3 N2 -154.29(16) . . . . ?
C31 C2 C3 N2 -37.8(2) . . . . ?
N3 C2 C3 C4 -148.43(17) . . . . ?
C1 C2 C3 C4 -27.80(17) . . . . ?
C31 C2 C3 C4 88.68(18) . . . . ?
C1 N1 C4 O1 170.81(17) . . . . ?
C11 N1 C4 O1 -3.9(3) . . . . ?
C1 N1 C4 C3 -10.2(2) . . . . ?
C11 N1 C4 C3 175.04(17) . . . . ?
N2 C3 C4 O1 -27.7(3) . . . . ?
C2 C3 C4 O1 -156.94(18) . . . . ?
N2 C3 C4 N1 153.42(15) . . . . ?
C2 C3 C4 N1 24.17(18) . . . . ?
C6 O4 C5 O3 6.6(3) . . . . ?
C6 O4 C5 N2 -172.11(15) . . . . ?
C3 N2 C5 O3 13.8(3) . . . . ?
C3 N2 C5 O4 -167.41(14) . . . . ?
C5 O4 C6 C9 -69.2(2) . . . . ?
C5 O4 C6 C8 55.6(2) . . . . ?
C5 O4 C6 C7 173.28(18) . . . . ?
C4 N1 C11 C12 -88.5(2) . . . . ?
C1 N1 C11 C12 97.3(2) . . . . ?
N1 C11 C12 C17 150.2(3) . . . . ?
N1 C11 C12 C13 -31.2(3) . . . . ?
C17 C12 C13 C14 0.3(4) . . . . ?
C11 C12 C13 C14 -178.4(2) . . . . ?
C12 C13 C14 C15 -1.4(4) . . . . ?
C13 C14 C15 C16 2.1(5) . . . . ?
C14 C15 C16 C17 -1.6(7) . . . . ?
C15 C16 C17 C12 0.4(7) . . . . ?
C13 C12 C17 C16 0.2(5) . . . . ?
C11 C12 C17 C16 178.9(4) . . . . ?
C2 N3 C21 O5 5.7(3) . . . . ?
C2 N3 C21 C22 -174.76(17) . . . . ?
O5 C21 C22 C27 -148.7(2) . . . . ?
N3 C21 C22 C27 31.8(3) . . . . ?
O5 C21 C22 C23 29.5(3) . . . . ?
N3 C21 C22 C23 -150.0(2) . . . . ?
C27 C22 C23 C24 -1.6(4) . . . . ?
C21 C22 C23 C24 -179.9(3) . . . . ?
C22 C23 C24 C25 0.7(5) . . . . ?
C23 C24 C25 C26 0.6(5) . . . . ?
C24 C25 C26 C27 -1.0(4) . . . . ?
C23 C22 C27 C26 1.2(3) . . . . ?
C21 C22 C27 C26 179.4(2) . . . . ?
C25 C26 C27 C22 0.1(4) . . . . ?
N3 C2 C31 C32 168.55(17) . . . . ?
C1 C2 C31 C32 46.1(2) . . . . ?
C3 C2 C31 C32 -66.2(2) . . . . ?
C2 C31 C32 C37 93.3(2) . . . . ?
C2 C31 C32 C33 -86.8(2) . . . . ?
C37 C32 C33 C34 -1.3(3) . . . . ?
C31 C32 C33 C34 178.8(2) . . . . ?
C32 C33 C34 C35 1.3(4) . . . . ?
C33 C34 C35 C36 -0.7(4) . . . . ?
C34 C35 C36 C37 0.1(4) . . . . ?
C33 C32 C37 C36 0.7(3) . . . . ?
C31 C32 C37 C36 -179.3(2) . . . . ?
C35 C36 C37 C32 -0.2(4) . . . . ?
